data_4026010
loop_
_publ_author_name
'Claudia J. Exner'
'Sylvain Laclef'
'Florent Poli'
'Maris Turks'
'Pierre Vogel'

_publ_section_title
;
 Total Asymmetric Syntheses of \b-Hydroxy-\d-lactones via Umpolung with
 Sulfur Dioxide
;
_journal_name_full 'Journal of Organic Chemistry'
_journal_page_first 840
_journal_page_last 845
_journal_paper_doi 10.1021/jo102035d
_journal_volume 76
_journal_year 2011
_chemical_absolute_configuration syn
_chemical_formula_moiety 'C10 H18 O3'
_chemical_formula_sum 'C10 H18 O3'
_chemical_formula_weight 186.24
_chemical_name_systematic
; 
 ? 
;
_space_group_IT_number 4
_symmetry_cell_setting monoclinic
_symmetry_space_group_name_Hall 'P 2yb'
_symmetry_space_group_name_H-M 'P 1 21 1'
_atom_sites_solution_hydrogens geom
_atom_sites_solution_primary direct
_atom_sites_solution_secondary difmap
_audit_creation_method SHELXL-97
_cell_angle_alpha 90.00
_cell_angle_beta 92.069(4)
_cell_angle_gamma 90.00
_cell_formula_units_Z 4
_cell_length_a 8.0030(3)
_cell_length_b 11.3185(4)
_cell_length_c 11.6939(5)
_cell_measurement_reflns_used 6805
_cell_measurement_temperature 140(2)
_cell_measurement_theta_max 27.1569
_cell_measurement_theta_min 3.0279
_cell_volume 1058.57(7)
_computing_cell_refinement
; 
CrysAlisPro, Oxford Diffraction Ltd., 
Version 1.171.33.55 (release 05-01-2010 CrysAlis171 .NET) 
(compiled Jan  5 2010,16:28:46) 
;
_computing_data_collection
; 
CrysAlisPro, Oxford Diffraction Ltd., 
Version 1.171.33.55 (release 05-01-2010 CrysAlis171 .NET) 
(compiled Jan  5 2010,16:28:46) 
;
_computing_data_reduction
; 
CrysAlisPro, Oxford Diffraction Ltd., 
Version 1.171.33.55 (release 05-01-2010 CrysAlis171 .NET) 
(compiled Jan  5 2010,16:28:46) 
;
_computing_molecular_graphics 'Bruker SHELXTL'
_computing_publication_material 'Bruker SHELXTL'
_computing_structure_refinement 'SHELXL-97 (Sheldrick, 1997)'
_computing_structure_solution 'SHELXS-97 (Sheldrick, 1990)'
_diffrn_ambient_temperature 140(2)
_diffrn_detector_area_resol_mean 8.2812
_diffrn_measured_fraction_theta_full 0.996
_diffrn_measured_fraction_theta_max 0.996
_diffrn_measurement_device_type 'Oxford Diffraction, KM4/Sapphire CCD'
_diffrn_measurement_method 'phi and omega scans'
_diffrn_radiation_monochromator graphite
_diffrn_radiation_source 'fine-focus sealed tube'
_diffrn_radiation_type MoK\a
_diffrn_radiation_wavelength 0.71073
_diffrn_reflns_av_R_equivalents 0.0201
_diffrn_reflns_av_sigmaI/netI 0.0229
_diffrn_reflns_limit_h_max 9
_diffrn_reflns_limit_h_min -9
_diffrn_reflns_limit_k_max 13
_diffrn_reflns_limit_k_min -13
_diffrn_reflns_limit_l_max 14
_diffrn_reflns_limit_l_min -14
_diffrn_reflns_number 9238
_diffrn_reflns_theta_full 26.02
_diffrn_reflns_theta_max 26.02
_diffrn_reflns_theta_min 3.03
_exptl_absorpt_coefficient_mu 0.085
_exptl_absorpt_correction_T_max 1.00000
_exptl_absorpt_correction_T_min 0.79123
_exptl_absorpt_correction_type multi-scan
_exptl_absorpt_process_details
; 
CrysAlisPro, Oxford Diffraction Ltd., 
Version 1.171.33.55 (release 05-01-2010 CrysAlis171 .NET) 
(compiled Jan  5 2010,16:28:46) 
empirical absorption correction using spherical harmonics, 
 implemented in SCALE3 ABSPACK scaling algorithm. 
;
_exptl_crystal_colour colourless
_exptl_crystal_density_diffrn 1.169
_exptl_crystal_description prismatic
_exptl_crystal_F_000 408
_exptl_crystal_size_max 0.22
_exptl_crystal_size_mid 0.18
_exptl_crystal_size_min 0.16
_refine_diff_density_max 0.174
_refine_diff_density_min -0.114
_refine_diff_density_rms 0.026
_refine_ls_abs_structure_details 'Flack H D (1983), Acta Cryst. A39, 876-881'
_refine_ls_abs_structure_Flack -0.5(6)
_refine_ls_extinction_method none
_refine_ls_goodness_of_fit_ref 1.031
_refine_ls_hydrogen_treatment refall
_refine_ls_matrix_type full
_refine_ls_number_parameters 379
_refine_ls_number_reflns 4046
_refine_ls_number_restraints 1
_refine_ls_restrained_S_all 1.031
_refine_ls_R_factor_all 0.0340
_refine_ls_R_factor_gt 0.0285
_refine_ls_shift/su_max 0.000
_refine_ls_shift/su_mean 0.000
_refine_ls_structure_factor_coef Fsqd
_refine_ls_weighting_details 'calc w=1/[\s^2^(Fo^2^)+(0.0484P)^2^+0.0000P] where P=(Fo^2^+2Fc^2^)/3'
_refine_ls_weighting_scheme calc
_refine_ls_wR_factor_gt 0.0697
_refine_ls_wR_factor_ref 0.0717
_reflns_number_gt 3636
_reflns_number_total 4046
_reflns_threshold_expression >2sigma(I)
_cod_data_source_file jo102035d_si_003.cif
_cod_data_source_block sy-30
_cod_original_cell_volume 1058.58(7)
_cod_original_sg_symbol_H-M 'P 21'
_cod_database_code 4026010

loop_
_symmetry_equiv_pos_as_xyz
'x, y, z'
'-x, y+1/2, -z'

loop_
_atom_site_label
_atom_site_type_symbol
_atom_site_fract_x
_atom_site_fract_y
_atom_site_fract_z
_atom_site_U_iso_or_equiv
_atom_site_adp_type
_atom_site_occupancy
_atom_site_symmetry_multiplicity
_atom_site_calc_flag
O1 O 0.41231(12) 0.82853(8) 0.36978(8) 0.0283(2) Uani 1 1 d
O2 O 0.44753(13) 0.60015(9) 0.53758(8) 0.0292(2) Uani 1 1 d
H2A H 0.412(3) 0.533(2) 0.5656(18) 0.052(6) Uiso 1 1 d
O3 O 0.66859(11) 0.88240(8) 0.40862(8) 0.0282(2) Uani 1 1 d
C1 C 0.27497(18) 0.74212(11) 0.36781(12) 0.0251(3) Uani 1 1 d
H1 H 0.2309(18) 0.7471(13) 0.4444(13) 0.024(4) Uiso 1 1 d
C2 C 0.33458(19) 0.61723(11) 0.34236(12) 0.0274(3) Uani 1 1 d
H2B H 0.3709(17) 0.6177(14) 0.2650(13) 0.019(3) Uiso 1 1 d
C3 C 0.48546(19) 0.58865(12) 0.41938(11) 0.0267(3) Uani 1 1 d
H3 H 0.5242(18) 0.5077(14) 0.4043(12) 0.019(3) Uiso 1 1 d
C4 C 0.62807(18) 0.67374(12) 0.39476(12) 0.0267(3) Uani 1 1 d
H4 H 0.6624(18) 0.6592(14) 0.3175(14) 0.024(4) Uiso 1 1 d
C5 C 0.57149(17) 0.80129(11) 0.39361(10) 0.0233(3) Uani 1 1 d
C6 C 0.14024(18) 0.79400(13) 0.28724(12) 0.0285(3) Uani 1 1 d
H6 H 0.047(2) 0.7392(15) 0.2883(14) 0.030(4) Uiso 1 1 d
C7 C 0.0827(2) 0.91389(14) 0.33054(15) 0.0336(3) Uani 1 1 d
H7A H 0.176(2) 0.9683(15) 0.3297(14) 0.030(4) Uiso 1 1 d
H7B H 0.039(2) 0.9120(17) 0.4026(17) 0.049(5) Uiso 1 1 d
H7C H -0.015(2) 0.9452(18) 0.2818(16) 0.045(5) Uiso 1 1 d
C8 C 0.1961(2) 0.80259(15) 0.16403(12) 0.0343(3) Uani 1 1 d
H8A H 0.112(2) 0.8370(18) 0.1189(16) 0.053(5) Uiso 1 1 d
H8B H 0.229(2) 0.7214(17) 0.1347(15) 0.039(4) Uiso 1 1 d
H8C H 0.298(2) 0.8506(17) 0.1625(15) 0.044(5) Uiso 1 1 d
C9 C 0.1929(2) 0.52861(13) 0.35812(14) 0.0345(3) Uani 1 1 d
H9A H 0.232(2) 0.4483(18) 0.3487(14) 0.040(5) Uiso 1 1 d
H9B H 0.096(2) 0.5362(17) 0.2993(17) 0.046(5) Uiso 1 1 d
H9C H 0.148(2) 0.5369(17) 0.4317(17) 0.043(5) Uiso 1 1 d
C10 C 0.7811(2) 0.65710(16) 0.47309(15) 0.0380(4) Uani 1 1 d
H10A H 0.876(2) 0.7088(18) 0.4515(15) 0.044(5) Uiso 1 1 d
H10B H 0.821(2) 0.5789(17) 0.4630(15) 0.037(4) Uiso 1 1 d
H10C H 0.754(2) 0.6706(19) 0.5560(18) 0.055(6) Uiso 1 1 d
O4 O 0.49995(13) 0.94565(9) 0.91157(9) 0.0330(2) Uani 1 1 d
O5 O 0.48904(16) 0.77971(10) 0.69083(9) 0.0402(3) Uani 1 1 d
H5 H 0.483(2) 0.7293(19) 0.6472(18) 0.048(6) Uiso 1 1 d
O6 O 0.26350(15) 1.02299(10) 0.84919(10) 0.0444(3) Uani 1 1 d
C11 C 0.63199(18) 0.85695(12) 0.90087(12) 0.0268(3) Uani 1 1 d
H11 H 0.6886(18) 0.8821(14) 0.8329(14) 0.026(4) Uiso 1 1 d
C12 C 0.56344(19) 0.73230(13) 0.88718(12) 0.0286(3) Uani 1 1 d
H12 H 0.5139(19) 0.7113(14) 0.9576(13) 0.023(4) Uiso 1 1 d
C13 C 0.4264(2) 0.73411(13) 0.79430(12) 0.0295(3) Uani 1 1 d
H13 H 0.3829(18) 0.6552(15) 0.7786(12) 0.026(4) Uiso 1 1 d
C14 C 0.28409(19) 0.81276(13) 0.83064(13) 0.0323(3) Uani 1 1 d
H14 H 0.248(2) 0.7818(16) 0.8999(15) 0.036(4) Uiso 1 1 d
C15 C 0.34646(19) 0.93498(13) 0.86163(12) 0.0307(3) Uani 1 1 d
C16 C 0.75441(18) 0.87682(13) 1.00180(12) 0.0293(3) Uani 1 1 d
H16 H 0.844(2) 0.8227(17) 0.9920(14) 0.039(5) Uiso 1 1 d
C17 C 0.8273(2) 1.00139(15) 1.00036(15) 0.0383(4) Uani 1 1 d
H17A H 0.886(2) 1.0142(19) 0.9216(18) 0.053(5) Uiso 1 1 d
H17B H 0.905(2) 1.0118(18) 1.0665(18) 0.049(5) Uiso 1 1 d
H17C H 0.736(2) 1.0610(18) 1.0143(17) 0.048(5) Uiso 1 1 d
C18 C 0.6799(2) 0.84988(18) 1.11690(14) 0.0416(4) Uani 1 1 d
H18A H 0.586(3) 0.907(2) 1.1356(18) 0.070(7) Uiso 1 1 d
H18B H 0.768(2) 0.8643(18) 1.1833(17) 0.054(5) Uiso 1 1 d
H18C H 0.634(2) 0.769(2) 1.1229(17) 0.051(5) Uiso 1 1 d
C19 C 0.7017(2) 0.64552(15) 0.86032(18) 0.0443(4) Uani 1 1 d
H19A H 0.649(3) 0.569(2) 0.833(2) 0.067(6) Uiso 1 1 d
H19B H 0.786(3) 0.634(2) 0.9264(19) 0.064(6) Uiso 1 1 d
H19C H 0.758(2) 0.6755(17) 0.7902(16) 0.044(5) Uiso 1 1 d
C20 C 0.1367(3) 0.8174(2) 0.7444(2) 0.0542(5) Uani 1 1 d
H20A H 0.036(3) 0.863(3) 0.778(2) 0.084(8) Uiso 1 1 d
H20B H 0.104(3) 0.734(2) 0.726(2) 0.075(7) Uiso 1 1 d
H20C H 0.174(2) 0.8504(19) 0.6781(18) 0.051(6) Uiso 1 1 d

loop_
_atom_site_aniso_label
_atom_site_aniso_U_11
_atom_site_aniso_U_22
_atom_site_aniso_U_33
_atom_site_aniso_U_23
_atom_site_aniso_U_13
_atom_site_aniso_U_12
O1 0.0278(5) 0.0201(5) 0.0366(5) -0.0017(4) -0.0045(4) -0.0009(4)
O2 0.0460(6) 0.0206(5) 0.0214(5) -0.0008(4) 0.0080(4) -0.0061(4)
O3 0.0277(5) 0.0238(5) 0.0332(5) -0.0036(4) 0.0027(4) 0.0004(4)
C1 0.0296(7) 0.0197(7) 0.0263(7) -0.0030(5) 0.0040(6) -0.0047(6)
C2 0.0395(8) 0.0200(7) 0.0231(7) -0.0045(5) 0.0058(6) -0.0015(6)
C3 0.0415(8) 0.0181(7) 0.0210(6) -0.0024(5) 0.0076(6) 0.0012(6)
C4 0.0331(7) 0.0223(7) 0.0253(7) 0.0020(5) 0.0094(6) 0.0044(6)
C5 0.0294(7) 0.0221(7) 0.0185(6) -0.0005(5) 0.0038(5) 0.0010(6)
C6 0.0270(7) 0.0252(7) 0.0333(7) -0.0015(6) 0.0003(6) -0.0058(6)
C7 0.0279(8) 0.0315(8) 0.0412(9) -0.0025(7) 0.0006(7) 0.0009(7)
C8 0.0402(9) 0.0332(9) 0.0291(7) 0.0004(6) -0.0035(6) 0.0017(7)
C9 0.0470(9) 0.0234(8) 0.0331(8) -0.0044(6) 0.0008(7) -0.0064(7)
C10 0.0321(8) 0.0340(9) 0.0482(10) 0.0117(7) 0.0070(7) 0.0081(7)
O4 0.0422(6) 0.0210(5) 0.0351(5) -0.0028(4) -0.0055(5) 0.0073(5)
O5 0.0687(8) 0.0290(6) 0.0237(5) -0.0055(5) 0.0114(5) -0.0152(5)
O6 0.0509(7) 0.0316(6) 0.0502(7) 0.0022(5) -0.0049(6) 0.0148(6)
C11 0.0359(7) 0.0208(7) 0.0239(7) 0.0018(5) 0.0058(6) 0.0040(6)
C12 0.0365(8) 0.0216(7) 0.0281(7) 0.0015(6) 0.0084(6) 0.0026(6)
C13 0.0435(8) 0.0198(7) 0.0254(7) -0.0006(6) 0.0057(6) -0.0055(6)
C14 0.0369(8) 0.0296(8) 0.0302(7) 0.0044(6) 0.0005(6) 0.0002(6)
C15 0.0412(8) 0.0260(7) 0.0251(7) 0.0023(6) 0.0031(6) 0.0060(7)
C16 0.0327(7) 0.0261(7) 0.0291(7) 0.0031(6) 0.0024(6) 0.0026(7)
C17 0.0428(9) 0.0357(9) 0.0363(9) -0.0004(7) -0.0014(7) -0.0067(7)
C18 0.0453(10) 0.0529(11) 0.0265(8) 0.0064(7) -0.0017(7) -0.0114(8)
C19 0.0453(10) 0.0255(9) 0.0626(11) -0.0062(8) 0.0083(9) 0.0069(7)
C20 0.0539(11) 0.0501(12) 0.0573(12) 0.0011(10) -0.0169(10) -0.0022(10)

loop_
_atom_type_symbol
_atom_type_description
_atom_type_scat_dispersion_real
_atom_type_scat_dispersion_imag
_atom_type_scat_source
C C 0.0033 0.0016 'International Tables Vol C Tables 4.2.6.8 and 6.1.1.4'
H H 0.0000 0.0000 'International Tables Vol C Tables 4.2.6.8 and 6.1.1.4'
O O 0.0106 0.0060 'International Tables Vol C Tables 4.2.6.8 and 6.1.1.4'

loop_
_geom_angle_atom_site_label_1
_geom_angle_atom_site_label_2
_geom_angle_atom_site_label_3
_geom_angle
C5 O1 C1 123.95(10)
C3 O2 H2A 111.3(14)
O1 C1 C6 105.37(10)
O1 C1 C2 112.38(11)
C6 C1 C2 117.13(12)
O1 C1 H1 104.0(9)
C6 C1 H1 105.9(9)
C2 C1 H1 111.0(9)
C3 C2 C1 109.28(11)
C3 C2 C9 111.51(12)
C1 C2 C9 110.23(12)
C3 C2 H2B 107.4(8)
C1 C2 H2B 106.7(9)
C9 C2 H2B 111.6(9)
O2 C3 C2 111.24(11)
O2 C3 C4 108.07(11)
C2 C3 C4 109.75(11)
O2 C3 H3 109.6(8)
C2 C3 H3 110.0(8)
C4 C3 H3 108.1(9)
C5 C4 C10 111.06(13)
C5 C4 C3 112.19(11)
C10 C4 C3 113.63(12)
C5 C4 H4 104.4(9)
C10 C4 H4 107.0(9)
C3 C4 H4 107.9(9)
O3 C5 O1 117.32(12)
O3 C5 C4 122.11(12)
O1 C5 C4 120.47(12)
C1 C6 C7 110.66(12)
C1 C6 C8 112.54(12)
C7 C6 C8 111.02(12)
C1 C6 H6 105.7(9)
C7 C6 H6 109.0(9)
C8 C6 H6 107.7(10)
C6 C7 H7A 108.8(10)
C6 C7 H7B 114.2(12)
H7A C7 H7B 109.8(15)
C6 C7 H7C 111.1(11)
H7A C7 H7C 110.4(15)
H7B C7 H7C 102.3(15)
C6 C8 H8A 109.3(11)
C6 C8 H8B 110.3(9)
H8A C8 H8B 112.2(16)
C6 C8 H8C 108.9(11)
H8A C8 H8C 110.2(17)
H8B C8 H8C 105.9(14)
C2 C9 H9A 110.9(10)
C2 C9 H9B 114.2(11)
H9A C9 H9B 104.1(15)
C2 C9 H9C 110.5(11)
H9A C9 H9C 109.3(16)
H9B C9 H9C 107.6(15)
C4 C10 H10A 112.3(11)
C4 C10 H10B 108.1(11)
H10A C10 H10B 104.6(15)
C4 C10 H10C 111.4(11)
H10A C10 H10C 110.1(16)
H10B C10 H10C 110.1(16)
C15 O4 C11 123.41(11)
C13 O5 H5 106.3(15)
O4 C11 C12 112.71(11)
O4 C11 C16 106.16(11)
C12 C11 C16 115.99(11)
O4 C11 H11 103.2(9)
C12 C11 H11 111.3(10)
C16 C11 H11 106.5(9)
C13 C12 C11 108.18(11)
C13 C12 C19 111.96(13)
C11 C12 C19 111.02(13)
C13 C12 H12 108.0(9)
C11 C12 H12 107.4(9)
C19 C12 H12 110.2(9)
O5 C13 C12 110.24(12)
O5 C13 C14 108.43(12)
C12 C13 C14 109.76(11)
O5 C13 H13 107.9(9)
C12 C13 H13 111.6(9)
C14 C13 H13 108.9(9)
C15 C14 C13 111.07(12)
C15 C14 C20 111.63(14)
C13 C14 C20 113.89(14)
C15 C14 H14 104.2(11)
C13 C14 H14 106.3(11)
C20 C14 H14 109.1(11)
O6 C15 O4 117.97(14)
O6 C15 C14 123.59(14)
O4 C15 C14 118.34(12)
C18 C16 C11 113.21(12)
C18 C16 C17 110.90(13)
C11 C16 C17 111.30(12)
C18 C16 H16 107.4(10)
C11 C16 H16 106.2(10)
C17 C16 H16 107.5(11)
C16 C17 H17A 108.6(11)
C16 C17 H17B 109.5(12)
H17A C17 H17B 112.5(15)
C16 C17 H17C 109.6(11)
H17A C17 H17C 113.2(16)
H17B C17 H17C 103.4(16)
C16 C18 H18A 112.2(12)
C16 C18 H18B 110.6(10)
H18A C18 H18B 103.0(16)
C16 C18 H18C 113.9(12)
H18A C18 H18C 107.0(17)
H18B C18 H18C 109.4(16)
C12 C19 H19A 108.6(13)
C12 C19 H19B 113.1(12)
H19A C19 H19B 113.1(19)
C12 C19 H19C 107.4(10)
H19A C19 H19C 103.0(17)
H19B C19 H19C 111.0(16)
C14 C20 H20A 110.8(14)
C14 C20 H20B 107.5(14)
H20A C20 H20B 110(2)
C14 C20 H20C 107.8(12)
H20A C20 H20C 113.1(19)
H20B C20 H20C 107.0(19)

loop_
_geom_bond_atom_site_label_1
_geom_bond_atom_site_label_2
_geom_bond_distance
O1 C5 1.3304(17)
O1 C1 1.4709(16)
O2 C3 1.4318(16)
O2 H2A 0.88(2)
O3 C5 1.2115(16)
C1 C6 1.524(2)
C1 C2 1.5247(18)
C1 H1 0.976(15)
C2 C3 1.515(2)
C2 C9 1.530(2)
C2 H2B 0.960(15)
C3 C4 1.5287(19)
C3 H3 0.985(15)
C4 C5 1.5129(18)
C4 C10 1.515(2)
C4 H4 0.968(16)
C6 C7 1.525(2)
C6 C8 1.527(2)
C6 H6 0.968(17)
C7 H7A 0.966(17)
C7 H7B 0.923(19)
C7 H7C 1.014(19)
C8 H8A 0.93(2)
C8 H8B 1.018(19)
C8 H8C 0.978(19)
C9 H9A 0.97(2)
C9 H9B 1.02(2)
C9 H9C 0.95(2)
C10 H10A 0.996(19)
C10 H10B 0.950(19)
C10 H10C 1.01(2)
O4 C15 1.3464(19)
O4 C11 1.4662(17)
O5 C13 1.4234(17)
O5 H5 0.77(2)
O6 C15 1.2030(18)
C11 C12 1.520(2)
C11 C16 1.523(2)
C11 H11 0.972(16)
C12 C13 1.516(2)
C12 C19 1.521(2)
C12 H12 0.957(15)
C13 C14 1.518(2)
C13 H13 0.973(17)
C14 C15 1.510(2)
C14 C20 1.525(2)
C14 H14 0.938(18)
C16 C18 1.523(2)
C16 C17 1.526(2)
C16 H16 0.956(18)
C17 H17A 1.06(2)
C17 H17B 0.98(2)
C17 H17C 1.01(2)
C18 H18A 1.02(2)
C18 H18B 1.04(2)
C18 H18C 0.99(2)
C19 H19A 1.01(3)
C19 H19B 1.02(2)
C19 H19C 1.008(19)
C20 H20A 1.05(3)
C20 H20B 1.01(3)
C20 H20C 0.92(2)

loop_
_geom_hbond_atom_site_label_D
_geom_hbond_atom_site_label_H
_geom_hbond_atom_site_label_A
_geom_hbond_distance_DH
_geom_hbond_distance_HA
_geom_hbond_distance_DA
_geom_hbond_angle_DHA
_geom_hbond_site_symmetry_A
O2 H2A O3 0.88(2) 1.85(2) 2.7159(14) 168(2) 2_646
O5 H5 O2 0.77(2) 1.96(2) 2.7220(15) 175(2) .

loop_
_geom_torsion_atom_site_label_1
_geom_torsion_atom_site_label_2
_geom_torsion_atom_site_label_3
_geom_torsion_atom_site_label_4
_geom_torsion
C5 O1 C1 C6 -154.46(11)
C5 O1 C1 C2 -25.80(16)
O1 C1 C2 C3 49.05(14)
C6 C1 C2 C3 171.26(11)
O1 C1 C2 C9 171.93(12)
C6 C1 C2 C9 -65.86(15)
C1 C2 C3 O2 57.62(14)
C9 C2 C3 O2 -64.49(15)
C1 C2 C3 C4 -61.93(14)
C9 C2 C3 C4 175.96(11)
O2 C3 C4 C5 -72.19(14)
C2 C3 C4 C5 49.28(15)
O2 C3 C4 C10 54.82(15)
C2 C3 C4 C10 176.29(12)
C1 O1 C5 O3 -169.61(11)
C1 O1 C5 C4 13.80(18)
C10 C4 C5 O3 29.94(17)
C3 C4 C5 O3 158.32(12)
C10 C4 C5 O1 -153.64(12)
C3 C4 C5 O1 -25.26(17)
O1 C1 C6 C7 -59.63(14)
C2 C1 C6 C7 174.60(12)
O1 C1 C6 C8 65.23(14)
C2 C1 C6 C8 -60.54(16)
C15 O4 C11 C12 -30.77(18)
C15 O4 C11 C16 -158.78(12)
O4 C11 C12 C13 49.11(14)
C16 C11 C12 C13 171.76(11)
O4 C11 C12 C19 172.32(13)
C16 C11 C12 C19 -65.02(17)
C11 C12 C13 O5 56.51(14)
C19 C12 C13 O5 -66.13(16)
C11 C12 C13 C14 -62.86(14)
C19 C12 C13 C14 174.49(13)
O5 C13 C14 C15 -65.62(15)
C12 C13 C14 C15 54.86(15)
O5 C13 C14 C20 61.44(18)
C12 C13 C14 C20 -178.08(14)
C11 O4 C15 O6 -160.44(13)
C11 O4 C15 C14 23.06(19)
C13 C14 C15 O6 149.40(14)
C20 C14 C15 O6 21.1(2)
C13 C14 C15 O4 -34.31(18)
C20 C14 C15 O4 -162.59(15)
O4 C11 C16 C18 66.33(16)
C12 C11 C16 C18 -59.71(17)
O4 C11 C16 C17 -59.39(15)
C12 C11 C16 C17 174.57(13)
